data_4130905
loop_
_publ_author_name
'Yang, Deng-Tao'
'Mellerup, Soren K.'
'Peng, Jin-Bao'
'Wang, Xiang'
'Li, Quan-Song'
'Wang, Suning'

_publ_section_title
;
 Substituent Directed Phototransformations of BN-Heterocycles: Elimination
 vs Isomerization via Selective B-C Bond Cleavage.
;
_journal_issue 36
_journal_name_full 'Journal of the American Chemical Society'
_journal_page_first 11513
_journal_page_last 11516
_journal_paper_doi 10.1021/jacs.6b07899
_journal_volume 138
_journal_year 2016
_chemical_formula_sum 'C24 H15 B F5 N'
_chemical_formula_weight 423.18
_space_group_IT_number 14
_space_group_name_Hall '-P 2ybc'
_space_group_name_H-M_alt 'P 1 21/c 1'
_symmetry_cell_setting monoclinic
_symmetry_space_group_name_H-M 'P 1 21/c 1'
_atom_sites_solution_hydrogens geom
_atom_sites_solution_primary direct
_atom_sites_solution_secondary difmap
_audit_creation_method SHELXL-97
_cell_angle_alpha 90.00
_cell_angle_beta 111.064(2)
_cell_angle_gamma 90.00
_cell_formula_units_Z 4
_cell_length_a 13.8288(5)
_cell_length_b 8.7441(3)
_cell_length_c 17.1220(6)
_cell_measurement_reflns_used 3972
_cell_measurement_temperature 296(2)
_cell_measurement_theta_max 26.56
_cell_measurement_theta_min 2.47
_cell_volume 1932.05(12)
_computing_cell_refinement 'Bruker SAINT'
_computing_data_collection 'Bruker APEX2'
_computing_data_reduction 'Bruker SAINT'
_computing_molecular_graphics 'Bruker SHELXTL'
_computing_publication_material 'Bruker SHELXTL'
_computing_structure_refinement 'SHELXL-97 (Sheldrick, 1997)'
_computing_structure_solution 'SHELXS-97 (Sheldrick, 1990)'
_diffrn_ambient_temperature 296(2)
_diffrn_measured_fraction_theta_full 0.994
_diffrn_measured_fraction_theta_max 0.994
_diffrn_measurement_device_type 'Bruker APEX-II CCD'
_diffrn_measurement_method '\f and \w scans'
_diffrn_radiation_monochromator graphite
_diffrn_radiation_source 'fine-focus sealed tube'
_diffrn_radiation_type MoK\a
_diffrn_radiation_wavelength 0.71073
_diffrn_reflns_av_R_equivalents 0.0332
_diffrn_reflns_av_sigmaI/netI 0.0381
_diffrn_reflns_limit_h_max 17
_diffrn_reflns_limit_h_min -17
_diffrn_reflns_limit_k_max 11
_diffrn_reflns_limit_k_min -11
_diffrn_reflns_limit_l_max 21
_diffrn_reflns_limit_l_min -21
_diffrn_reflns_number 16541
_diffrn_reflns_theta_full 27.30
_diffrn_reflns_theta_max 27.30
_diffrn_reflns_theta_min 1.58
_diffrn_standards_number 0
_exptl_absorpt_coefficient_mu 0.118
_exptl_absorpt_correction_T_max 0.9906
_exptl_absorpt_correction_T_min 0.9883
_exptl_absorpt_correction_type multi-scan
_exptl_crystal_colour colorless
_exptl_crystal_density_diffrn 1.455
_exptl_crystal_density_method 'not measured'
_exptl_crystal_description plate
_exptl_crystal_F_000 864
_exptl_crystal_size_max 0.10
_exptl_crystal_size_mid 0.10
_exptl_crystal_size_min 0.08
_refine_diff_density_max 0.189
_refine_diff_density_min -0.230
_refine_diff_density_rms 0.041
_refine_ls_extinction_method none
_refine_ls_goodness_of_fit_ref 1.040
_refine_ls_hydrogen_treatment constr
_refine_ls_matrix_type full
_refine_ls_number_parameters 280
_refine_ls_number_reflns 4317
_refine_ls_number_restraints 0
_refine_ls_restrained_S_all 1.040
_refine_ls_R_factor_all 0.0792
_refine_ls_R_factor_gt 0.0462
_refine_ls_shift/su_max 0.001
_refine_ls_shift/su_mean 0.000
_refine_ls_structure_factor_coef Fsqd
_refine_ls_weighting_details 'calc w=1/[\s^2^(Fo^2^)+(0.0554P)^2^+0.3153P] where P=(Fo^2^+2Fc^2^)/3'
_refine_ls_weighting_scheme calc
_refine_ls_wR_factor_gt 0.1081
_refine_ls_wR_factor_ref 0.1274
_reflns_number_gt 2815
_reflns_number_total 4317
_reflns_threshold_expression >2sigma(I)
_cod_data_source_file ja6b07899_si_007.cif
_cod_data_source_block dy42
_cod_depositor_comments
;
The following automatic conversions were performed:

data item '_symmetry_cell_setting' value 'Monoclinic' was changed to
'monoclinic' in accordance with the
/home/saulius/struct/COD-crude-data/automatic-downloads/DataCite-retrospective/ACS/depositions/lib/dictionaries/cif_core.dic
dictionary named 'cif_core.dic' version 2.4.2 last updated on
2011-04-26.

Automatic conversion script
Id: cif_fix_values 6909 2019-04-08 15:41:33Z antanas 
;
_cod_original_sg_symbol_H-M P2(1)/c
_cod_database_code 4130905

loop_
_symmetry_equiv_pos_as_xyz
'x, y, z'
'-x, y+1/2, -z+1/2'
'-x, -y, -z'
'x, -y-1/2, z-1/2'

loop_
_atom_site_label
_atom_site_type_symbol
_atom_site_fract_x
_atom_site_fract_y
_atom_site_fract_z
_atom_site_U_iso_or_equiv
_atom_site_adp_type
_atom_site_occupancy
_atom_site_symmetry_multiplicity
_atom_site_calc_flag
_atom_site_refinement_flags
B1 B 0.28045(14) 0.2512(2) 0.93177(12) 0.0340(4) Uani 1 1 d .
N1 N 0.27149(11) 0.43707(16) 0.92133(9) 0.0360(3) Uani 1 1 d .
F1 F 0.33385(8) 0.01050(12) 1.06604(7) 0.0532(3) Uani 1 1 d .
F2 F 0.21987(10) -0.07530(16) 1.15295(8) 0.0798(4) Uani 1 1 d .
F3 F 0.03753(10) 0.06380(18) 1.13291(8) 0.0795(4) Uani 1 1 d .
F4 F -0.03265(9) 0.28864(16) 1.01700(8) 0.0738(4) Uani 1 1 d .
F5 F 0.07762(8) 0.37746(14) 0.92751(8) 0.0634(4) Uani 1 1 d .
C1 C 0.40378(13) 0.2274(2) 0.97614(11) 0.0405(4) Uani 1 1 d .
H1A H 0.4187 0.1194 0.9868 0.049 Uiso 1 1 calc R
H1B H 0.4379 0.2623 0.9388 0.049 Uiso 1 1 calc R
C2 C 0.44542(13) 0.3132(2) 1.05646(11) 0.0416(5) Uani 1 1 d .
C3 C 0.52096(14) 0.2537(3) 1.12780(12) 0.0535(5) Uani 1 1 d .
H3A H 0.5462 0.1556 1.1262 0.064 Uiso 1 1 calc R
C4 C 0.55911(18) 0.3372(3) 1.20075(14) 0.0659(7) Uani 1 1 d .
H4A H 0.6097 0.2953 1.2477 0.079 Uiso 1 1 calc R
C5 C 0.52264(18) 0.4820(3) 1.20432(14) 0.0668(7) Uani 1 1 d .
H5A H 0.5490 0.5384 1.2535 0.080 Uiso 1 1 calc R
C6 C 0.44682(16) 0.5440(3) 1.13497(13) 0.0580(6) Uani 1 1 d .
H6A H 0.4217 0.6416 1.1379 0.070 Uiso 1 1 calc R
C7 C 0.40764(13) 0.4607(2) 1.06038(12) 0.0426(5) Uani 1 1 d .
C8 C 0.32996(13) 0.5295(2) 0.98486(12) 0.0400(4) Uani 1 1 d .
C9 C 0.31690(17) 0.6862(2) 0.97596(15) 0.0559(6) Uani 1 1 d .
H9A H 0.3561 0.7501 1.0192 0.067 Uiso 1 1 calc R
C10 C 0.24697(18) 0.7492(2) 0.90427(17) 0.0638(6) Uani 1 1 d .
H10A H 0.2379 0.8546 0.8994 0.077 Uiso 1 1 calc R
C11 C 0.19075(17) 0.6548(2) 0.83999(15) 0.0550(5) Uani 1 1 d .
H11A H 0.1440 0.6949 0.7905 0.066 Uiso 1 1 calc R
C12 C 0.20526(14) 0.5000(2) 0.85056(12) 0.0427(4) Uani 1 1 d .
H12A H 0.1677 0.4357 0.8069 0.051 Uiso 1 1 calc R
C13 C 0.21424(13) 0.20264(19) 0.99193(10) 0.0335(4) Uani 1 1 d .
C14 C 0.24332(13) 0.0871(2) 1.05050(11) 0.0384(4) Uani 1 1 d .
C15 C 0.18577(16) 0.0389(2) 1.09698(12) 0.0495(5) Uani 1 1 d .
C16 C 0.09333(16) 0.1077(3) 1.08688(12) 0.0509(5) Uani 1 1 d .
C17 C 0.05896(14) 0.2212(2) 1.02936(12) 0.0478(5) Uani 1 1 d .
C18 C 0.11904(14) 0.2654(2) 0.98394(11) 0.0407(4) Uani 1 1 d .
C19 C 0.23296(12) 0.17054(18) 0.84107(11) 0.0326(4) Uani 1 1 d .
C20 C 0.28980(14) 0.1608(2) 0.78872(12) 0.0491(5) Uani 1 1 d .
H20A H 0.3553 0.2050 0.8060 0.059 Uiso 1 1 calc R
C21 C 0.25289(16) 0.0881(3) 0.71209(13) 0.0592(6) Uani 1 1 d .
H21A H 0.2930 0.0856 0.6786 0.071 Uiso 1 1 calc R
C22 C 0.15707(15) 0.0193(2) 0.68500(12) 0.0497(5) Uani 1 1 d .
H22A H 0.1329 -0.0328 0.6343 0.060 Uiso 1 1 calc R
C23 C 0.09816(15) 0.0288(2) 0.73379(12) 0.0530(5) Uani 1 1 d .
H23A H 0.0324 -0.0147 0.7156 0.064 Uiso 1 1 calc R
C24 C 0.13574(14) 0.1027(2) 0.81020(12) 0.0455(5) Uani 1 1 d .
H24A H 0.0941 0.1072 0.8424 0.055 Uiso 1 1 calc R

loop_
_atom_site_aniso_label
_atom_site_aniso_U_11
_atom_site_aniso_U_22
_atom_site_aniso_U_33
_atom_site_aniso_U_23
_atom_site_aniso_U_13
_atom_site_aniso_U_12
B1 0.0331(9) 0.0345(10) 0.0349(11) 0.0021(9) 0.0128(9) -0.0004(8)
N1 0.0383(8) 0.0346(8) 0.0398(9) 0.0010(7) 0.0198(7) -0.0013(6)
F1 0.0500(6) 0.0435(6) 0.0598(7) 0.0127(6) 0.0121(5) 0.0052(5)
F2 0.0786(9) 0.0862(10) 0.0662(9) 0.0423(8) 0.0158(7) -0.0092(7)
F3 0.0732(8) 0.1183(12) 0.0598(8) 0.0120(8) 0.0395(7) -0.0284(8)
F4 0.0510(7) 0.1007(10) 0.0847(10) 0.0086(8) 0.0425(7) 0.0093(7)
F5 0.0477(7) 0.0738(8) 0.0767(9) 0.0365(7) 0.0319(6) 0.0236(6)
C1 0.0368(9) 0.0476(11) 0.0388(10) -0.0001(9) 0.0155(8) 0.0007(8)
C2 0.0313(9) 0.0564(12) 0.0385(10) -0.0002(9) 0.0141(8) -0.0101(8)
C3 0.0407(10) 0.0726(15) 0.0420(12) 0.0035(11) 0.0086(9) -0.0114(10)
C4 0.0554(13) 0.095(2) 0.0392(12) 0.0049(13) 0.0073(10) -0.0274(13)
C5 0.0666(15) 0.0921(19) 0.0401(12) -0.0150(13) 0.0174(11) -0.0400(14)
C6 0.0609(13) 0.0685(14) 0.0523(13) -0.0188(12) 0.0296(11) -0.0274(11)
C7 0.0394(10) 0.0524(12) 0.0401(11) -0.0075(9) 0.0190(9) -0.0149(9)
C8 0.0392(9) 0.0405(10) 0.0475(11) -0.0076(9) 0.0244(9) -0.0087(8)
C9 0.0570(13) 0.0425(12) 0.0748(16) -0.0112(11) 0.0316(12) -0.0061(10)
C10 0.0671(14) 0.0335(11) 0.0997(19) 0.0020(12) 0.0407(14) 0.0008(11)
C11 0.0568(12) 0.0421(11) 0.0701(15) 0.0134(11) 0.0276(11) 0.0060(10)
C12 0.0453(10) 0.0416(10) 0.0433(11) 0.0070(9) 0.0185(9) 0.0028(9)
C13 0.0346(9) 0.0335(9) 0.0311(9) -0.0010(8) 0.0102(7) -0.0028(7)
C14 0.0371(9) 0.0385(10) 0.0350(10) -0.0007(8) 0.0072(8) -0.0031(8)
C15 0.0551(12) 0.0527(12) 0.0345(10) 0.0119(9) 0.0087(9) -0.0124(10)
C16 0.0499(11) 0.0695(14) 0.0379(11) 0.0004(10) 0.0213(9) -0.0218(10)
C17 0.0401(10) 0.0628(13) 0.0459(12) -0.0021(10) 0.0219(9) -0.0023(9)
C18 0.0400(10) 0.0447(11) 0.0384(10) 0.0079(9) 0.0151(8) 0.0020(8)
C19 0.0328(8) 0.0308(9) 0.0337(9) 0.0037(8) 0.0111(7) 0.0024(7)
C20 0.0391(10) 0.0657(13) 0.0453(12) -0.0115(10) 0.0185(9) -0.0077(9)
C21 0.0539(12) 0.0819(16) 0.0467(12) -0.0188(12) 0.0240(10) -0.0013(11)
C22 0.0539(12) 0.0502(12) 0.0375(11) -0.0109(9) 0.0071(9) 0.0014(10)
C23 0.0456(11) 0.0658(14) 0.0409(12) -0.0044(11) 0.0073(9) -0.0119(10)
C24 0.0384(10) 0.0625(13) 0.0370(11) -0.0029(9) 0.0151(8) -0.0076(9)

loop_
_atom_type_symbol
_atom_type_description
_atom_type_scat_dispersion_real
_atom_type_scat_dispersion_imag
_atom_type_scat_source
C C 0.0033 0.0016 'International Tables Vol C Tables 4.2.6.8 and 6.1.1.4'
H H 0.0000 0.0000 'International Tables Vol C Tables 4.2.6.8 and 6.1.1.4'
N N 0.0061 0.0033 'International Tables Vol C Tables 4.2.6.8 and 6.1.1.4'
B B 0.0013 0.0007 'International Tables Vol C Tables 4.2.6.8 and 6.1.1.4'
F F 0.0171 0.0103 'International Tables Vol C Tables 4.2.6.8 and 6.1.1.4'

loop_
_geom_angle_atom_site_label_1
_geom_angle_atom_site_label_2
_geom_angle_atom_site_label_3
_geom_angle
C1 B1 C19 113.11(14)
C1 B1 N1 101.89(14)
C19 B1 N1 109.91(14)
C1 B1 C13 113.61(15)
C19 B1 C13 111.12(14)
N1 B1 C13 106.56(13)
C12 N1 C8 119.49(16)
C12 N1 B1 120.35(15)
C8 N1 B1 120.16(14)
C2 C1 B1 111.26(15)
C3 C2 C7 118.48(19)
C3 C2 C1 122.78(18)
C7 C2 C1 118.73(17)
C4 C3 C2 121.3(2)
C5 C4 C3 120.1(2)
C4 C5 C6 120.1(2)
C5 C6 C7 120.4(2)
C6 C7 C2 119.58(19)
C6 C7 C8 120.49(19)
C2 C7 C8 119.88(17)
N1 C8 C9 118.88(18)
N1 C8 C7 119.48(16)
C9 C8 C7 121.61(18)
C10 C9 C8 121.1(2)
C11 C10 C9 119.3(2)
C12 C11 C10 118.3(2)
N1 C12 C11 122.8(2)
C14 C13 C18 112.36(16)
C14 C13 B1 123.86(15)
C18 C13 B1 123.58(15)
F1 C14 C13 120.75(16)
F1 C14 C15 114.75(16)
C13 C14 C15 124.50(17)
F2 C15 C16 119.28(18)
F2 C15 C14 120.69(19)
C16 C15 C14 120.03(18)
F3 C16 C17 120.64(19)
F3 C16 C15 120.60(19)
C17 C16 C15 118.76(17)
F4 C17 C16 119.97(17)
F4 C17 C18 120.83(19)
C16 C17 C18 119.21(18)
F5 C18 C17 114.79(16)
F5 C18 C13 120.07(15)
C17 C18 C13 125.13(17)
C24 C19 C20 115.00(16)
C24 C19 B1 123.79(15)
C20 C19 B1 121.19(15)
C21 C20 C19 122.64(18)
C22 C21 C20 120.30(19)
C23 C22 C21 118.84(18)
C22 C23 C24 120.29(18)
C23 C24 C19 122.90(18)

loop_
_geom_bond_atom_site_label_1
_geom_bond_atom_site_label_2
_geom_bond_distance
B1 C1 1.612(3)
B1 C19 1.615(3)
B1 N1 1.635(2)
B1 C13 1.661(2)
N1 C12 1.346(2)
N1 C8 1.363(2)
F1 C14 1.359(2)
F2 C15 1.347(2)
F3 C16 1.342(2)
F4 C17 1.343(2)
F5 C18 1.3507(19)
C1 C2 1.489(2)
C2 C3 1.392(3)
C2 C7 1.402(3)
C3 C4 1.377(3)
C4 C5 1.372(4)
C5 C6 1.381(3)
C6 C7 1.399(3)
C7 C8 1.480(3)
C8 C9 1.383(3)
C9 C10 1.376(3)
C10 C11 1.372(3)
C11 C12 1.371(3)
C13 C14 1.378(2)
C13 C18 1.387(2)
C14 C15 1.378(3)
C15 C16 1.366(3)
C16 C17 1.358(3)
C17 C18 1.382(3)
C19 C24 1.388(2)
C19 C20 1.391(2)
C20 C21 1.380(3)
C21 C22 1.375(3)
C22 C23 1.363(3)
C23 C24 1.382(3)
